data_2006900
loop_
_publ_author_name
'Cooke, Paul A.'
'Holub, Josef'
'Kennedy, John D.'
'\(St\'ibr, Bohumil'
'Thornton-Pett, Mark'

_publ_section_title
;
 9-(Triphenylphosphine-<i>P</i>)-<i>arachno</i>-6-thiadecaborane(11)
 Trichloromethane (1/1)
;
_journal_issue 1
_journal_name_full 'Acta Crystallographica Section C'
_journal_page_first 121
_journal_page_last 123
_journal_paper_doi 10.1107/S0108270197012389
_journal_volume 54
_journal_year 1998
_chemical_formula_moiety 'C18 H26 B9 P S, C H Cl3'
_chemical_formula_sum 'C19 H27 B9 Cl3 P S'
_chemical_formula_weight 522.08
_chemical_name_systematic
;
 9-(triphenylphosphine)-arachno-6-thiadecaborane(11)
;
_space_group_IT_number 14
_symmetry_cell_setting monoclinic
_symmetry_space_group_name_Hall '-P 2ybc'
_symmetry_space_group_name_H-M 'P 1 21/c 1'
_audit_creation_method SHELXL
_cell_angle_alpha 90.00
_cell_angle_beta 90.641(9)
_cell_angle_gamma 90.00
_cell_formula_units_Z 4
_cell_length_a 11.1590(12)
_cell_length_b 25.112(2)
_cell_length_c 9.6630(9)
_cell_measurement_reflns_used 28
_cell_measurement_temperature 200(2)
_cell_measurement_theta_max 39.7
_cell_measurement_theta_min 35.3
_cell_volume 2707.6(4)
_computing_cell_refinement DIF4
_computing_data_collection 'DIF4 (Stoe & Cie, 1988a)'
_computing_data_reduction 'REDU4 (Stoe & Cie, 1988b)'
_computing_molecular_graphics 'ORTEPIII (Farrugia, 1997)'
_computing_publication_material 'SHELXL93 (Sheldrick, 1993)'
_computing_structure_refinement 'SHELXL93 (Sheldrick, 1993)'
_computing_structure_solution 'SHELXS86 (Sheldrick, 1990)'
_diffrn_ambient_temperature 200(2)
_diffrn_measurement_device 'Stoe STADI4 4-circle diffractometer'
_diffrn_measurement_method \w/\q
_diffrn_radiation_monochromator 'planar graphite'
_diffrn_radiation_source 'fine-focus sealed tube'
_diffrn_radiation_type 'Cu K\a'
_diffrn_radiation_wavelength 1.54186
_diffrn_reflns_av_R_equivalents 0.0215
_diffrn_reflns_av_sigmaI/netI 0.0307
_diffrn_reflns_limit_h_max 13
_diffrn_reflns_limit_h_min -13
_diffrn_reflns_limit_k_max 0
_diffrn_reflns_limit_k_min -29
_diffrn_reflns_limit_l_max 11
_diffrn_reflns_limit_l_min -10
_diffrn_reflns_number 4341
_diffrn_reflns_theta_max 64.75
_diffrn_reflns_theta_min 3.52
_diffrn_standards_decay_% 0
_diffrn_standards_interval_time 60
_diffrn_standards_number 2
_exptl_absorpt_coefficient_mu 4.383
_exptl_absorpt_correction_T_max 0.251
_exptl_absorpt_correction_T_min 0.199
_exptl_absorpt_correction_type \y-scans
_exptl_absorpt_process_details '(North, Phillips & Matthews, 1968)'
_exptl_crystal_colour colourless
_exptl_crystal_density_diffrn 1.281
_exptl_crystal_density_method 'not measured'
_exptl_crystal_description prism
_exptl_crystal_F_000 1072
_exptl_crystal_size_max 0.41
_exptl_crystal_size_mid 0.37
_exptl_crystal_size_min 0.31
_refine_diff_density_max 0.285
_refine_diff_density_min -0.378
_refine_ls_extinction_method none
_refine_ls_goodness_of_fit_all 1.006
_refine_ls_goodness_of_fit_obs 1.056
_refine_ls_matrix_type full
_refine_ls_number_parameters 378
_refine_ls_number_reflns 4256
_refine_ls_number_restraints 153
_refine_ls_restrained_S_all 0.994
_refine_ls_restrained_S_obs 1.038
_refine_ls_R_factor_all 0.0804
_refine_ls_R_factor_obs .0547
_refine_ls_shift/esd_max -0.021
_refine_ls_shift/esd_mean 0.001
_refine_ls_structure_factor_coef Fsqd
_refine_ls_weighting_details 'w = 1/[\s^2^(Fo^2^)+(0.0580P)^2^+3.8423P] where P=(Fo^2^+2Fc^2^)/3'
_refine_ls_weighting_scheme calc
_refine_ls_wR_factor_all 0.1456
_refine_ls_wR_factor_obs .1291
_reflns_number_observed 3131
_reflns_number_total 4256
_reflns_observed_criterion >2sigma(I)
_cod_data_source_file ab1503.cif
_cod_data_source_block pac2
_cod_depositor_comments
;
The following automatic conversions were performed:

'_refine_ls_weighting_scheme' value 'calc w =
1/[\s^2^(Fo^2^)+(0.0580P)^2^+3.8423P] where P=(Fo^2^+2Fc^2^)/3' was
changed to 'calc'. New tag '_refine_ls_weighting_details' was
created. The value of the new tag was set to 'w =
1/[\s^2^(Fo^2^)+(0.0580P)^2^+3.8423P] where P=(Fo^2^+2Fc^2^)/3'.

Automatic conversion script
Id: cif_fix_values 3143 2015-03-26 13:38:13Z robertas 
;
_cod_original_cell_volume 2707.7(5)
_cod_original_sg_symbol_H-M 'P 21/c'
_cod_database_code 2006900

loop_
_symmetry_equiv_pos_as_xyz
'x, y, z'
'-x, y+1/2, -z+1/2'
'-x, -y, -z'
'x, -y-1/2, z-1/2'

loop_
_atom_site_aniso_label
_atom_site_aniso_U_11
_atom_site_aniso_U_22
_atom_site_aniso_U_33
_atom_site_aniso_U_12
_atom_site_aniso_U_13
_atom_site_aniso_U_23
P1 .0323(4) .0313(4) .0419(5) -.0007(3) -.0006(3) .0012(4)
C111 .032(2) .035(2) .046(2) .0003(13) -.0037(13) .0009(14)
C112 .052(2) .044(2) .103(3) .009(2) .026(2) .013(2)
C113 .065(3) .038(2) .131(4) .015(2) .034(3) .019(2)
C114 .047(2) .046(2) .086(3) .013(2) .007(2) -.007(2)
C115 .052(2) .063(3) .092(3) .017(2) .025(2) .010(2)
C116 .057(2) .051(2) .092(3) .014(2) .025(2) .019(2)
C121 .037(2) .034(2) .039(2) .0025(13) .0057(13) .0050(14)
C122 .062(2) .060(2) .058(2) -.022(2) -.009(2) .014(2)
C123 .082(3) .064(3) .065(3) -.024(2) -.008(2) .021(2)
C124 .066(2) .063(2) .049(2) .006(2) -.001(2) .019(2)
C125 .059(2) .073(3) .044(2) -.009(2) -.008(2) .001(2)
C126 .054(2) .056(2) .043(2) -.015(2) -.004(2) -.001(2)
C131 .039(2) .034(2) .045(2) -.0049(13) -.0019(14) .0030(14)
C132 .040(2) .038(2) .065(2) .0020(14) -.003(2) -.004(2)
C133 .052(2) .038(2) .065(2) -.003(2) -.001(2) -.007(2)
C134 .067(2) .044(2) .058(2) -.013(2) -.013(2) -.004(2)
C135 .076(3) .047(2) .080(3) .002(2) -.036(2) -.002(2)
C136 .061(2) .039(2) .063(2) .005(2) -.022(2) -.002(2)
B1 .063(3) .052(2) .041(2) -.018(2) .012(2) -.005(2)
B2 .050(2) .051(3) .072(3) -.008(2) .022(2) -.009(2)
B3 .057(3) .042(2) .079(3) -.006(2) .033(2) -.009(2)
B4 .049(2) .045(2) .044(2) -.015(2) .008(2) -.006(2)
B5 .051(2) .041(2) .055(3) -.009(2) .008(2) .000(2)
S6 .0452(5) .0689(6) .0661(6) -.0133(4) .0003(4) -.0085(5)
B7 .038(2) .065(3) .089(4) .012(2) .013(2) .015(3)
B8 .042(2) .041(2) .068(3) .003(2) .015(2) .010(2)
B9 .036(2) .036(2) .041(2) .0001(15) .001(2) -.002(2)
B10 .045(2) .045(2) .050(2) -.007(2) -.002(2) .008(2)
C1S .086(5) .134(7) .098(6) -.007(5) .000(4) .002(5)
Cl1S .0749(11) .136(2) .165(2) -.0017(12) -.0341(12) .011(2)
Cl2S .142(3) .181(3) .135(2) .030(2) -.035(2) .042(2)
Cl3S .168(3) .172(3) .164(3) -.096(3) -.003(2) -.023(3)
C2S .30(4) .36(4) .14(3) -.21(4) .18(3) -.15(3)
Cl4S .28(2) .218(19) .27(2) -.077(18) .013(18) -.015(19)
Cl5S .45(5) .31(3) .35(3) .23(3) .15(3) .07(3)
Cl6S .42(4) .34(3) .27(3) -.26(3) .14(3) .02(2)

loop_
_atom_site_label
_atom_site_fract_x
_atom_site_fract_y
_atom_site_fract_z
_atom_site_U_iso_or_equiv
_atom_site_thermal_displace_type
_atom_site_calc_flag
_atom_site_refinement_flags
_atom_site_occupancy
_atom_site_disorder_group
_atom_site_type_symbol
P1 .07056(7) .35491(3) .21976(9) .0352(2) Uani d D 1 . P
C111 .1681(3) .29853(12) .1909(3) .0377(7) Uani d D 1 . C
C112 .1450(3) .24978(14) .2487(5) .0662(12) Uani d D 1 . C
H112 .0756(3) .24497(14) .3034(5) .079 Uiso calc R 1 . H
C113 .2226(4) .20754(15) .2279(6) .0780(15) Uani d D 1 . C
H113 .2058(4) .17392(15) .2684(6) .094 Uiso calc R 1 . H
C114 .3223(3) .21365(15) .1500(4) .0596(10) Uani d D 1 . C
H114 .3747(3) .18442(15) .1355(4) .072 Uiso calc R 1 . H
C115 .3466(4) .2620(2) .0929(5) .0688(12) Uani d D 1 . C
H115 .4168(4) .2666(2) .0395(5) .083 Uiso calc R 1 . H
C116 .2697(3) .3044(2) .1124(5) .0667(12) Uani d D 1 . C
H116 .2869(3) .3378(2) .0713(5) .080 Uiso calc R 1 . H
C121 .0602(3) .38724(12) .0524(3) .0364(7) Uani d D 1 . C
C122 .1371(4) .4282(2) .0153(4) .0600(10) Uani d D 1 . C
H122 .1919(4) .4423(2) .0816(4) .072 Uiso calc R 1 . H
C123 .1341(4) .4485(2) -.1185(4) .0702(12) Uani d D 1 . C
H123 .1868(4) .4765(2) -.1432(4) .084 Uiso calc R 1 . H
C124 .0561(4) .4284(2) -.2142(4) .0590(10) Uani d D 1 . C
H124 .0546(4) .4423(2) -.3057(4) .071 Uiso calc R 1 . H
C125 -.0199(3) .3883(2) -.1787(4) .0587(10) Uani d D 1 . C
H125 -.0743(3) .3744(2) -.2458(4) .070 Uiso calc R 1 . H
C126 -.0187(3) .36767(15) -.0464(4) .0510(9) Uani d D 1 . C
H126 -.0725(3) .33983(15) -.0230(4) .061 Uiso calc R 1 . H
C131 .1516(3) .40027(12) .3324(3) .0395(7) Uani d D 1 . C
C132 .1057(3) .45098(13) .3541(4) .0478(9) Uani d D 1 . C
H132 .0327(3) .46131(13) .3103(4) .057 Uiso calc R 1 . H
C133 .1662(3) .48651(14) .4394(4) .0519(9) Uani d D 1 . C
H133 .1353(3) .52134(14) .4530(4) .062 Uiso calc R 1 . H
C134 .2706(3) .47147(14) .5041(4) .0563(10) Uani d D 1 . C
H134 .3117(3) .49584(14) .5630(4) .068 Uiso calc R 1 . H
C135 .3162(4) .42118(15) .4842(5) .0679(12) Uani d D 1 . C
H135 .3886(4) .41093(15) .5296(5) .081 Uiso calc R 1 . H
C136 .2573(3) .38544(14) .3982(4) .0545(10) Uani d D 1 . C
H136 .2893(3) .35082(14) .3843(4) .065 Uiso calc R 1 . H
B1 -.2268(4) .3180(2) .5379(5) .0520(11) Uani d . 1 . B
H1 -.217(3) .3151(13) .650(4) .049(9) Uiso d . 1 . H
B2 -.3699(4) .3177(2) .4641(5) .0577(12) Uani d . 1 . B
H2 -.450(3) .3177(14) .528(4) .061(11) Uiso d . 1 . H
B3 -.2850(4) .3756(2) .4505(5) .0591(12) Uani d . 1 . B
H3 -.312(3) .4096(15) .514(4) .067(11) Uiso d . 1 . H
B4 -.1314(4) .3585(2) .4372(4) .0460(9) Uani d . 1 . B
H4 -.066(3) .3817(15) .487(4) .059(10) Uiso d . 1 . H
B5 -.2617(4) .2610(2) .4380(5) .0490(10) Uani d . 1 . B
H5 -.278(3) .2224(14) .481(4) .053(10) Uiso d . 1 . H
H510 -.160(3) .2556(14) .369(4) .060(11) Uiso d . 1 . H
S6 -.37381(8) .27872(4) .29404(11) .0601(3) Uani d . 1 . S
B7 -.3578(4) .3553(2) .2964(6) .0639(13) Uani d . 1 . B
H7 -.433(4) .3758(16) .260(4) .070(12) Uiso d . 1 . H
H78 -.265(3) .3619(15) .208(4) .065(11) Uiso d . 1 . H
B8 -.2058(4) .3852(2) .2934(5) .0503(10) Uani d . 1 . B
H8 -.193(3) .4254(14) .258(4) .051(10) Uiso d . 1 . H
B9 -.0871(3) .33337(15) .2803(4) .0374(8) Uani d . 1 . B
H9 -.121(3) .3073(12) .195(3) .037(8) Uiso d . 1 . H
B10 -.1099(4) .2899(2) .4372(5) .0468(9) Uani d . 1 . B
H10 -.038(3) .2724(15) .493(4) .061(11) Uiso d . 1 . H
C1S .4182(7) .5691(4) .1830(9) .106(2) Uani d PDU .80 1 C
H1S .3850(7) .5823(4) .2724(9) .127 Uiso calc PR .80 1 H
Cl1S .2993(2) .56344(11) .0708(3) .1256(8) Uani d PDU .80 1 Cl
Cl2S .4814(3) .5090(2) .2173(4) .1527(14) Uani d PDU .80 1 Cl
Cl3S .5200(4) .6149(2) .1320(4) .1680(14) Uani d PDU .80 1 Cl
C2S .442(4) .5596(18) .074(4) .264(18) Uani d PDU .20 2 C
H2S .431(4) .5501(18) -.026(4) .316 Uiso calc PR .20 2 H
Cl4S .581(2) .5733(9) .125(3) .255(10) Uani d PDU .20 2 Cl
Cl5S .382(3) .6196(12) .124(3) .370(18) Uani d PDU .20 2 Cl
Cl6S .402(3) .5137(12) .186(3) .342(18) Uani d PDU .20 2 Cl

loop_
_atom_type_symbol
_atom_type_description
_atom_type_scat_dispersion_real
_atom_type_scat_dispersion_imag
_atom_type_scat_source
C C 0.0181 0.0091 'International Tables Vol C Tables 4.2.6.8 and 6.1.1.4'
H H 0.0000 0.0000 'International Tables Vol C Tables 4.2.6.8 and 6.1.1.4'
B B 0.0090 0.0039 'International Tables Vol C Tables 4.2.6.8 and 6.1.1.4'
P P 0.2955 0.4335 'International Tables Vol C Tables 4.2.6.8 and 6.1.1.4'
S S 0.3331 0.5567 'International Tables Vol C Tables 4.2.6.8 and 6.1.1.4'
Cl Cl 0.3639 0.7018 'International Tables Vol C Tables 4.2.6.8 and 6.1.1.4'

loop_
_geom_angle_atom_site_label_1
_geom_angle_atom_site_label_2
_geom_angle_atom_site_label_3
_geom_angle
C111 P1 C121 104.20(14)
C111 P1 C131 106.73(14)
C121 P1 C131 106.34(14)
C111 P1 B9 112.21(15)
C121 P1 B9 110.22(15)
C131 P1 B9 116.3(2)
C112 C111 C116 118.6(3)
C112 C111 P1 121.3(3)
C116 C111 P1 120.1(2)
C111 C112 C113 120.2(3)
C111 C112 H112 119.9(2)
C113 C112 H112 119.9(2)
C114 C113 C112 120.7(4)
C114 C113 H113 119.6(2)
C112 C113 H113 119.6(2)
C113 C114 C115 119.5(3)
C113 C114 H114 120.2(2)
C115 C114 H114 120.2(2)
C114 C115 C116 120.3(4)
C114 C115 H115 119.8(2)
C116 C115 H115 119.8(2)
C111 C116 C115 120.6(4)
C111 C116 H116 119.7(2)
C115 C116 H116 119.7(2)
C126 C121 C122 118.4(3)
C126 C121 P1 119.4(2)
C122 C121 P1 121.9(3)
C121 C122 C123 120.2(4)
C121 C122 H122 119.9(2)
C123 C122 H122 119.9(2)
C124 C123 C122 120.3(4)
C124 C123 H123 119.8(2)
C122 C123 H123 119.8(2)
C123 C124 C125 119.9(4)
C123 C124 H124 120.1(2)
C125 C124 H124 120.1(2)
C124 C125 C126 120.7(3)
C124 C125 H125 119.6(2)
C126 C125 H125 119.6(2)
C125 C126 C121 120.4(3)
C125 C126 H126 119.8(2)
C121 C126 H126 119.8(2)
C136 C131 C132 119.4(3)
C136 C131 P1 121.6(2)
C132 C131 P1 119.0(2)
C133 C132 C131 120.1(3)
C133 C132 H132 119.9(2)
C131 C132 H132 119.9(2)
C134 C133 C132 120.0(3)
C134 C133 H133 120.0(2)
C132 C133 H133 120.0(2)
C133 C134 C135 120.2(3)
C133 C134 H134 119.9(2)
C135 C134 H134 119.9(2)
C134 C135 C136 120.3(4)
C134 C135 H135 119.8(2)
C136 C135 H135 119.8(2)
C131 C136 C135 119.8(3)
C131 C136 H136 120.1(2)
C135 C136 H136 120.1(2)
B2 B1 B5 65.0(3)
B2 B1 B4 109.4(3)
B5 B1 B4 107.1(3)
B2 B1 B10 116.6(3)
B5 B1 B10 62.5(2)
B4 B1 B10 58.7(2)
B2 B1 B3 59.0(3)
B5 B1 B3 108.6(3)
B4 B1 B3 59.7(2)
B10 B1 B3 109.1(3)
B2 B1 H1 119.0(18)
B5 B1 H1 120.4(18)
B4 B1 H1 122.2(18)
B10 B1 H1 116.9(18)
B3 B1 H1 123.7(18)
B3 B2 B1 61.9(3)
B3 B2 B7 58.1(3)
B1 B2 B7 106.0(3)
B3 B2 B5 105.7(3)
B1 B2 B5 58.2(2)
B7 B2 B5 102.2(3)
B3 B2 S6 111.7(3)
B1 B2 S6 111.5(3)
B7 B2 S6 61.2(2)
B5 B2 S6 60.5(2)
B3 B2 H2 119.4(19)
B1 B2 H2 122.(2)
B7 B2 H2 124.(2)
B5 B2 H2 127.3(19)
S6 B2 H2 118.(2)
B2 B3 B7 65.0(3)
B2 B3 B4 109.3(3)
B7 B3 B4 107.8(3)
B2 B3 B8 116.9(3)
B7 B3 B8 63.1(3)
B4 B3 B8 58.8(2)
B2 B3 B1 59.1(3)
B7 B3 B1 109.0(3)
B4 B3 B1 59.5(2)
B8 B3 B1 109.3(3)
B2 B3 H3 117.(2)
B7 B3 H3 125.(2)
B4 B3 H3 120.(2)
B8 B3 H3 121.(2)
B1 B3 H3 118.(2)
B9 B4 B10 66.1(2)
B9 B4 B8 65.0(2)
B10 B4 B8 116.4(3)
B9 B4 B1 117.0(3)
B10 B4 B1 61.0(2)
B8 B4 B1 112.0(3)
B9 B4 B3 116.1(3)
B10 B4 B3 111.9(3)
B8 B4 B3 60.9(3)
B1 B4 B3 60.8(3)
B9 B4 H4 114.(2)
B10 B4 H4 117.(2)
B8 B4 H4 118.(2)
B1 B4 H4 119.(2)
B3 B4 H4 120.(2)
B1 B5 B10 59.1(2)
B1 B5 B2 56.8(2)
B10 B5 B2 107.1(3)
B1 B5 S6 110.3(3)
B10 B5 S6 120.0(3)
B2 B5 S6 60.5(2)
B1 B5 H5 123.9(19)
B10 B5 H5 121.2(19)
B2 B5 H5 121.3(19)
S6 B5 H5 112.4(19)
B1 B5 H510 99.8(16)
B10 B5 H510 41.1(16)
B2 B5 H510 134.1(16)
S6 B5 H510 102.5(16)
H5 B5 H510 105.(2)
B2 S6 B5 59.1(2)
B2 S6 B7 58.6(2)
B5 S6 B7 99.4(2)
B3 B7 B8 58.9(3)
B3 B7 B2 57.0(3)
B8 B7 B2 106.9(3)
B3 B7 S6 109.8(3)
B8 B7 S6 119.1(3)
B2 B7 S6 60.2(2)
B3 B7 H7 120.(2)
B8 B7 H7 122.(2)
B2 B7 H7 118.(2)
S6 B7 H7 115.(2)
B3 B7 H78 98.6(17)
B8 B7 H78 40.4(16)
B2 B7 H78 131.7(16)
S6 B7 H78 100.7(16)
H7 B7 H78 110.(3)
B4 B8 B3 60.4(3)
B4 B8 B9 56.8(2)
B3 B8 B9 108.9(3)
B4 B8 B7 105.0(3)
B3 B8 B7 58.0(3)
B9 B8 B7 111.7(3)
B4 B8 H78 127.8(18)
B3 B8 H78 104.1(18)
B9 B8 H78 90.1(18)
B7 B8 H78 47.0(18)
B4 B8 H8 123.2(19)
B3 B8 H8 118.0(18)
B9 B8 H8 122.2(18)
B7 B8 H8 120.9(18)
H78 B8 H8 108.(3)
B4 B9 B8 58.1(2)
B4 B9 B10 57.5(2)
B8 B9 B10 104.4(3)
B4 B9 P1 115.8(2)
B8 B9 P1 118.3(2)
B10 B9 P1 122.3(2)
B4 B9 H9 140.2(15)
B8 B9 H9 103.0(16)
B10 B9 H9 102.0(16)
P1 B9 H9 104.0(15)
B4 B10 B1 60.3(2)
B4 B10 B5 105.2(3)
B1 B10 B5 58.4(2)
B4 B10 B9 56.4(2)
B1 B10 B9 108.3(3)
B5 B10 B9 111.3(3)
B4 B10 H510 129.7(17)
B1 B10 H510 103.9(17)
B5 B10 H510 46.0(17)
B9 B10 H510 92.4(17)
B4 B10 H10 121.(2)
B1 B10 H10 116.(2)
B5 B10 H10 122.(2)
B9 B10 H10 123.(2)
H510 B10 H10 109.(3)
Cl3S C1S Cl2S 112.5(5)
Cl3S C1S Cl1S 113.0(5)
Cl2S C1S Cl1S 111.6(5)
Cl3S C1S H1S 106.4(3)
Cl2S C1S H1S 106.4(3)
Cl1S C1S H1S 106.4(3)
Cl6S C2S Cl4S 102.(3)
Cl6S C2S Cl5S 109.(2)
Cl4S C2S Cl5S 96.(2)
Cl6S C2S H2S 116.0(18)
Cl4S C2S H2S 116.0(14)
Cl5S C2S H2S 116.(2)

loop_
_geom_bond_atom_site_label_1
_geom_bond_atom_site_label_2
_geom_bond_site_symmetry_2
_geom_bond_distance
_geom_bond_publ_flag
P1 C111 . 1.809(3) ?
P1 C121 . 1.812(3) ?
P1 C131 . 1.811(3) ?
P1 B9 . 1.938(4) ?
C111 C112 . 1.371(5) ?
C111 C116 . 1.379(5) ?
C112 C113 . 1.385(5) ?
C112 H112 . .95 ?
C113 C114 . 1.360(5) ?
C113 H113 . .95 ?
C114 C115 . 1.362(5) ?
C114 H114 . .95 ?
C115 C116 . 1.381(5) ?
C115 H115 . .95 ?
C116 H116 . .95 ?
C121 C126 . 1.382(4) ?
C121 C122 . 1.388(4) ?
C122 C123 . 1.390(5) ?
C122 H122 . .95 ?
C123 C124 . 1.360(5) ?
C123 H123 . .95 ?
C124 C125 . 1.363(5) ?
C124 H124 . .95 ?
C125 C126 . 1.380(5) ?
C125 H125 . .95 ?
C126 H126 . .95 ?
C131 C136 . 1.384(4) ?
C131 C132 . 1.389(4) ?
C132 C133 . 1.385(5) ?
C132 H132 . .95 ?
C133 C134 . 1.369(5) ?
C133 H133 . .95 ?
C134 C135 . 1.376(5) ?
C134 H134 . .95 ?
C135 C136 . 1.384(5) ?
C135 H135 . .95 ?
C136 H136 . .95 ?
B1 B2 . 1.742(7) y
B1 B5 . 1.769(6) y
B1 B4 . 1.771(6) y
B1 B10 . 1.783(6) y
B1 B3 . 1.792(7) y
B1 H1 . 1.09(3) ?
B2 B3 . 1.741(6) y
B2 B7 . 1.882(7) y
B2 B5 . 1.886(6) y
B2 H2 . 1.09(4) ?
B3 B7 . 1.764(8) y
B3 B4 . 1.773(6) y
B3 B8 . 1.781(6) y
B3 H3 . 1.10(4) ?
B4 B9 . 1.719(5) ?
B4 B10 . 1.740(6) y
B4 B8 . 1.744(6) y
B4 H4 . 1.05(4) ?
B5 B10 . 1.843(6) y
B5 H5 . 1.07(3) ?
B5 H510 . 1.33(4) y
S6 B2 . 1.913(5) y
S6 B5 . 1.913(5) y
S6 B7 . 1.932(5) y
B7 B8 . 1.856(6) y
B7 H7 . 1.04(4) ?
B7 H78 . 1.36(4) y
B8 B9 . 1.861(5) ?
B8 H8 . 1.08(3) ?
B8 H78 . 1.21(4) y
B9 B10 . 1.888(5) ?
B9 H9 . 1.12(3) ?
B10 H10 . 1.06(4) ?
B10 H510 . 1.21(4) y
C1S Cl3S . 1.693(9) ?
C1S Cl2S . 1.698(10) ?
C1S Cl1S . 1.710(8) ?
C1S H1S . 1.00 ?
C2S Cl6S . 1.64(4) ?
C2S Cl4S . 1.66(5) ?
C2S Cl5S . 1.72(4) ?
C2S H2S . 1.00 ?
